data_4340589
loop_
_publ_author_name
'Swarnakar, Anindya K.'
'McDonald, Sean M.'
'Deutsch, Kelsey C.'
'Choi, Paul'
'Ferguson, Michael J.'
'McDonald, Robert'
'Rivard, Eric'

_publ_section_title
;
 Application of the Donor-Acceptor Concept to Intercept Low Oxidation
 State Group 14 Element Hydrides using a Wittig Reagent as a Lewis Base.
;
_journal_issue 16
_journal_name_full 'Inorganic chemistry'
_journal_page_first 8662
_journal_page_last 8671
_journal_paper_doi 10.1021/ic501265k
_journal_volume 53
_journal_year 2014
_chemical_formula_moiety 'C21 H26 B Ge P, C4 H8 O'
_chemical_formula_sum 'C25 H34 B Ge O P'
_chemical_formula_weight 464.89
_chemical_name_common 5
_chemical_name_systematic
; 
 ? 
;
_space_group_crystal_system monoclinic
_space_group_IT_number 15
_space_group_name_Hall '-C 2yc'
_space_group_name_H-M_alt 'C 1 2/c 1'
_symmetry_space_group_name_Hall '-C 2yc'
_symmetry_space_group_name_H-M 'C 1 2/c 1'
_atom_sites_solution_hydrogens mixed
_audit_creation_method SHELXL-2013
_cell_angle_alpha 90
_cell_angle_beta 128.5873(3)
_cell_angle_gamma 90
_cell_formula_units_Z 8
_cell_length_a 34.2302(9)
_cell_length_b 7.9115(2)
_cell_length_c 23.0344(6)
_cell_measurement_reflns_used 9823
_cell_measurement_temperature 173(2)
_cell_measurement_theta_max 28.14
_cell_measurement_theta_min 2.26
_cell_volume 4876.0(2)
_computing_cell_refinement 'Bruker SAINT'
_computing_data_collection 'Bruker APEX2'
_computing_data_reduction 'Bruker SAINT'
_computing_molecular_graphics 'Bruker SHELXTL'
_computing_publication_material 'Bruker SHELXTL'
_computing_structure_refinement 'SHELXL-2013 (Sheldrick, 2013)'
_computing_structure_solution 'SHELXS-97 (Sheldrick, 2008)'
_diffrn_ambient_temperature 173(2)
_diffrn_measured_fraction_theta_full 1.000
_diffrn_measured_fraction_theta_max 0.992
_diffrn_measurement_device_type 'Bruker APEX-II CCD'
_diffrn_measurement_method '\w scans'
_diffrn_radiation_type MoK\a
_diffrn_radiation_wavelength 0.71073
_diffrn_reflns_av_R_equivalents 0.0188
_diffrn_reflns_av_unetI/netI 0.0159
_diffrn_reflns_Laue_measured_fraction_full 1.000
_diffrn_reflns_Laue_measured_fraction_max 0.992
_diffrn_reflns_limit_h_max 44
_diffrn_reflns_limit_h_min -44
_diffrn_reflns_limit_k_max 10
_diffrn_reflns_limit_k_min -10
_diffrn_reflns_limit_l_max 30
_diffrn_reflns_limit_l_min -30
_diffrn_reflns_number 22028
_diffrn_reflns_point_group_measured_fraction_full 1.000
_diffrn_reflns_point_group_measured_fraction_max 0.992
_diffrn_reflns_theta_full 25.242
_diffrn_reflns_theta_max 28.246
_diffrn_reflns_theta_min 1.522
_exptl_absorpt_coefficient_mu 1.335
_exptl_absorpt_correction_T_max 0.8788
_exptl_absorpt_correction_T_min 0.7962
_exptl_absorpt_correction_type numerical
_exptl_absorpt_process_details 'SADABS (Sheldrick, 2008)'
_exptl_crystal_colour colourless
_exptl_crystal_density_diffrn 1.267
_exptl_crystal_description block
_exptl_crystal_F_000 1952
_exptl_crystal_size_max 0.191
_exptl_crystal_size_mid 0.179
_exptl_crystal_size_min 0.126
_refine_diff_density_max 0.858
_refine_diff_density_min -0.394
_refine_diff_density_rms 0.051
_refine_ls_extinction_method none
_refine_ls_goodness_of_fit_ref 1.035
_refine_ls_hydrogen_treatment mixed
_refine_ls_matrix_type full
_refine_ls_number_parameters 284
_refine_ls_number_reflns 5986
_refine_ls_number_restraints 0
_refine_ls_restrained_S_all 1.035
_refine_ls_R_factor_all 0.0313
_refine_ls_R_factor_gt 0.0264
_refine_ls_shift/su_max 0.001
_refine_ls_shift/su_mean 0.000
_refine_ls_structure_factor_coef Fsqd
_refine_ls_weighting_details
; 
 w=1/[\s^2^(Fo^2^)+(0.0406P)^2^+3.5580P] 
 where P=(Fo^2^+2Fc^2^)/3 
;
_refine_ls_weighting_scheme calc
_refine_ls_wR_factor_gt 0.0706
_refine_ls_wR_factor_ref 0.0735
_reflns_Friedel_coverage 0.000
_reflns_number_gt 5317
_reflns_number_total 5986
_reflns_threshold_expression 'I > 2\s(I)'
_cod_data_source_file ic501265k_si_002.cif
_cod_data_source_block riv1386
_cod_depositor_comments 'Adding full bibliography for 4340585--4340595.cif.'
_cod_database_code 4340589
_shelx_space_group_comment
; 
The symmetry employed for this shelxl refinement is uniquely defined 
by the following loop, which should always be used as a source of 
symmetry information in preference to the above space-group names. 
They are only intended as comments. 
;
_shelx_estimated_absorpt_t_min 0.785
_shelx_estimated_absorpt_t_max 0.850
_shelxl_version_number 2013-2

loop_
_space_group_symop_operation_xyz
'x, y, z'
'-x, y, -z+1/2'
'x+1/2, y+1/2, z'
'-x+1/2, y+1/2, -z+1/2'
'-x, -y, -z'
'x, -y, z-1/2'
'-x+1/2, -y+1/2, -z'
'x+1/2, -y+1/2, z-1/2'

loop_
_atom_site_label
_atom_site_type_symbol
_atom_site_fract_x
_atom_site_fract_y
_atom_site_fract_z
_atom_site_U_iso_or_equiv
_atom_site_adp_type
_atom_site_occupancy
_atom_site_site_symmetry_order
_atom_site_calc_flag
_atom_site_refinement_flags_posn
_atom_site_refinement_flags_adp
Ge Ge 0.13171(2) 0.37241(2) 0.11435(2) 0.02609(6) Uani 1 1 d . .
H1A H 0.1697(7) 0.421(2) 0.1929(10) 0.035(5) Uiso 1 1 d . .
H1B H 0.1484(7) 0.206(3) 0.1104(11) 0.046(5) Uiso 1 1 d . .
P P 0.08740(2) 0.18553(4) 0.18668(2) 0.01880(8) Uani 1 1 d . .
C1 C 0.07110(5) 0.30777(17) 0.10756(7) 0.0207(3) Uani 1 1 d . .
C2 C 0.04394(5) 0.47271(18) 0.09875(8) 0.0260(3) Uani 1 1 d . .
H2A H 0.0117 0.4457 0.0869 0.031 Uiso 1 1 calc R U
H2B H 0.0383 0.5403 0.0585 0.031 Uiso 1 1 calc R U
H2C H 0.0645 0.5371 0.1452 0.031 Uiso 1 1 calc R U
C3 C 0.03883(6) 0.19979(19) 0.03618(8) 0.0285(3) Uani 1 1 d . .
H3A H 0.0058 0.1819 0.0228 0.034 Uiso 1 1 calc R U
H3B H 0.0551 0.0903 0.0449 0.034 Uiso 1 1 calc R U
H3C H 0.0352 0.2587 -0.0044 0.034 Uiso 1 1 calc R U
C11 C 0.10270(5) 0.32169(18) 0.26138(7) 0.0236(3) Uani 1 1 d . .
C12 C 0.13419(6) 0.4606(2) 0.28387(8) 0.0303(3) Uani 1 1 d . .
H12 H 0.1473 0.4872 0.2589 0.036 Uiso 1 1 calc R U
C13 C 0.14641(6) 0.5604(2) 0.34277(9) 0.0364(4) Uani 1 1 d . .
H13 H 0.1676 0.6557 0.3576 0.044 Uiso 1 1 calc R U
C14 C 0.12782(7) 0.5214(2) 0.37969(9) 0.0391(4) Uani 1 1 d . .
H14 H 0.1368 0.5885 0.4206 0.047 Uiso 1 1 calc R U
C15 C 0.09635(8) 0.3860(2) 0.35753(11) 0.0447(4) Uani 1 1 d . .
H15 H 0.0832 0.3611 0.3827 0.054 Uiso 1 1 calc R U
C16 C 0.08348(7) 0.2850(2) 0.29851(9) 0.0346(3) Uani 1 1 d . .
H16 H 0.0617 0.1913 0.2835 0.042 Uiso 1 1 calc R U
C21 C 0.03711(5) 0.05042(18) 0.16441(8) 0.0251(3) Uani 1 1 d . .
C22 C -0.01209(6) 0.1099(2) 0.11784(9) 0.0332(3) Uani 1 1 d . .
H22 H -0.0192 0.2194 0.0966 0.040 Uiso 1 1 calc R U
C23 C -0.05048(7) 0.0086(3) 0.10279(11) 0.0458(4) Uani 1 1 d . .
H23 H -0.0839 0.0490 0.0711 0.055 Uiso 1 1 calc R U
C24 C -0.04046(8) -0.1500(3) 0.13353(13) 0.0525(5) Uani 1 1 d . .
H24 H -0.0670 -0.2190 0.1227 0.063 Uiso 1 1 calc R U
C25 C 0.00812(9) -0.2095(2) 0.18021(13) 0.0499(5) Uani 1 1 d . .
H25 H 0.0149 -0.3187 0.2017 0.060 Uiso 1 1 calc R U
C26 C 0.04705(7) -0.1100(2) 0.19575(11) 0.0357(4) Uani 1 1 d . .
H26 H 0.0804 -0.1512 0.2277 0.043 Uiso 1 1 calc R U
C31 C 0.14033(5) 0.05136(17) 0.22094(8) 0.0229(3) Uani 1 1 d . .
C32 C 0.13509(6) -0.08470(18) 0.17779(9) 0.0282(3) Uani 1 1 d . .
H32 H 0.1031 -0.1122 0.1329 0.034 Uiso 1 1 calc R U
C33 C 0.17649(6) -0.1793(2) 0.20048(10) 0.0356(4) Uani 1 1 d . .
H33 H 0.1730 -0.2702 0.1706 0.043 Uiso 1 1 calc R U
C34 C 0.22292(7) -0.1417(2) 0.26654(11) 0.0425(4) Uani 1 1 d . .
H34 H 0.2511 -0.2082 0.2824 0.051 Uiso 1 1 calc R U
C35 C 0.22842(6) -0.0077(2) 0.30954(10) 0.0425(4) Uani 1 1 d . .
H35 H 0.2604 0.0183 0.3547 0.051 Uiso 1 1 calc R U
C36 C 0.18723(6) 0.0893(2) 0.28693(9) 0.0317(3) Uani 1 1 d . .
H36 H 0.1911 0.1815 0.3166 0.038 Uiso 1 1 calc R U
B B 0.11235(7) 0.5447(3) 0.03210(10) 0.0319(4) Uani 1 1 d . .
H1BA H 0.1437(8) 0.565(3) 0.0387(12) 0.056(6) Uiso 1 1 d . .
H1BB H 0.0972(8) 0.655(3) 0.0369(12) 0.054(6) Uiso 1 1 d . .
H1BC H 0.0847(8) 0.486(3) -0.0199(12) 0.053(6) Uiso 1 1 d . .
O1S O 0.32346(8) 0.6105(2) 0.53887(10) 0.0783(6) Uani 1 1 d . .
C1S C 0.29879(12) 0.6552(3) 0.46330(15) 0.0706(7) Uani 1 1 d . .
H1SA H 0.3208 0.7253 0.4589 0.085 Uiso 1 1 calc R U
H1SB H 0.2677 0.7188 0.4426 0.085 Uiso 1 1 calc R U
C2S C 0.28719(9) 0.4889(3) 0.42344(12) 0.0585(6) Uani 1 1 d . .
H2SA H 0.3152 0.4522 0.4243 0.070 Uiso 1 1 calc R U
H2SB H 0.2564 0.4969 0.3712 0.070 Uiso 1 1 calc R U
C3S C 0.28014(9) 0.3694(2) 0.46745(12) 0.0522(5) Uani 1 1 d . .
H3SA H 0.2444 0.3397 0.4393 0.063 Uiso 1 1 calc R U
H3SB H 0.2996 0.2643 0.4798 0.063 Uiso 1 1 calc R U
C4S C 0.29916(9) 0.4666(3) 0.53680(12) 0.0577(5) Uani 1 1 d . .
H4SA H 0.2710 0.4991 0.5361 0.069 Uiso 1 1 calc R U
H4SB H 0.3226 0.3960 0.5813 0.069 Uiso 1 1 calc R U

loop_
_atom_site_aniso_label
_atom_site_aniso_U_11
_atom_site_aniso_U_22
_atom_site_aniso_U_33
_atom_site_aniso_U_23
_atom_site_aniso_U_13
_atom_site_aniso_U_12
Ge 0.03083(9) 0.02533(9) 0.03106(9) 0.00212(6) 0.02368(8) 0.00013(6)
P 0.02099(16) 0.01864(16) 0.01828(16) -0.00160(12) 0.01298(13) -0.00058(12)
C1 0.0242(6) 0.0209(6) 0.0188(6) -0.0008(5) 0.0143(5) -0.0004(5)
C2 0.0276(7) 0.0243(7) 0.0246(7) 0.0025(5) 0.0155(6) 0.0049(5)
C3 0.0362(8) 0.0274(7) 0.0207(6) -0.0045(5) 0.0171(6) -0.0035(6)
C11 0.0266(7) 0.0240(6) 0.0193(6) -0.0015(5) 0.0138(6) 0.0033(5)
C12 0.0313(7) 0.0315(8) 0.0282(7) -0.0067(6) 0.0186(6) -0.0031(6)
C13 0.0349(8) 0.0329(8) 0.0312(8) -0.0114(7) 0.0156(7) -0.0017(7)
C14 0.0463(10) 0.0393(9) 0.0272(8) -0.0094(7) 0.0207(7) 0.0076(7)
C15 0.0648(12) 0.0484(11) 0.0395(10) -0.0082(8) 0.0416(10) -0.0007(9)
C16 0.0480(9) 0.0333(8) 0.0342(8) -0.0058(7) 0.0313(8) -0.0040(7)
C21 0.0303(7) 0.0251(7) 0.0277(7) -0.0060(6) 0.0219(6) -0.0065(6)
C22 0.0300(8) 0.0380(8) 0.0365(8) -0.0070(7) 0.0231(7) -0.0061(6)
C23 0.0354(9) 0.0584(12) 0.0534(11) -0.0188(9) 0.0324(9) -0.0163(8)
C24 0.0607(13) 0.0518(12) 0.0752(14) -0.0257(10) 0.0571(12) -0.0300(10)
C25 0.0773(14) 0.0300(9) 0.0785(14) -0.0088(9) 0.0664(13) -0.0150(9)
C26 0.0485(10) 0.0281(8) 0.0481(10) -0.0005(7) 0.0387(9) -0.0027(7)
C31 0.0249(6) 0.0210(6) 0.0247(6) 0.0027(5) 0.0164(6) 0.0022(5)
C32 0.0298(7) 0.0232(7) 0.0316(7) -0.0021(6) 0.0191(6) 0.0013(6)
C33 0.0406(9) 0.0239(7) 0.0488(10) -0.0019(7) 0.0310(8) 0.0039(6)
C34 0.0316(8) 0.0369(9) 0.0562(11) 0.0062(8) 0.0260(8) 0.0107(7)
C35 0.0267(8) 0.0447(10) 0.0391(9) 0.0003(8) 0.0122(7) 0.0062(7)
C36 0.0290(7) 0.0316(8) 0.0270(7) -0.0011(6) 0.0138(6) 0.0029(6)
B 0.0349(9) 0.0389(10) 0.0241(8) 0.0029(7) 0.0194(7) -0.0058(8)
O1S 0.1084(15) 0.0783(12) 0.0631(10) -0.0311(9) 0.0608(11) -0.0487(11)
C1S 0.109(2) 0.0551(13) 0.0682(15) -0.0105(11) 0.0653(16) -0.0293(14)
C2S 0.0732(14) 0.0642(14) 0.0510(12) -0.0159(10) 0.0451(12) -0.0213(11)
C3S 0.0615(13) 0.0404(10) 0.0538(12) -0.0042(9) 0.0355(11) -0.0056(9)
C4S 0.0734(15) 0.0569(13) 0.0492(12) -0.0022(10) 0.0414(11) -0.0103(11)

loop_
_atom_type_symbol
_atom_type_description
_atom_type_scat_dispersion_real
_atom_type_scat_dispersion_imag
_atom_type_scat_source
C C 0.0033 0.0016 'International Tables Vol C Tables 4.2.6.8 and 6.1.1.4'
H H 0.0000 0.0000 'International Tables Vol C Tables 4.2.6.8 and 6.1.1.4'
B B 0.0013 0.0007 'International Tables Vol C Tables 4.2.6.8 and 6.1.1.4'
O O 0.0106 0.0060 'International Tables Vol C Tables 4.2.6.8 and 6.1.1.4'
P P 0.1023 0.0942 'International Tables Vol C Tables 4.2.6.8 and 6.1.1.4'
Ge Ge 0.1547 1.8001 'International Tables Vol C Tables 4.2.6.8 and 6.1.1.4'

loop_
_geom_angle_atom_site_label_1
_geom_angle_atom_site_label_2
_geom_angle_atom_site_label_3
_geom_angle
C1 Ge B 111.26(6)
C31 P C21 107.17(7)
C31 P C11 108.59(6)
C21 P C11 106.35(7)
C31 P C1 110.41(6)
C21 P C1 112.82(6)
C11 P C1 111.28(6)
C2 C1 C3 110.85(11)
C2 C1 P 111.46(9)
C3 C1 P 109.98(9)
C2 C1 Ge 107.35(9)
C3 C1 Ge 103.73(9)
P C1 Ge 113.21(7)
C12 C11 C16 119.15(13)
C12 C11 P 121.41(11)
C16 C11 P 119.42(11)
C13 C12 C11 120.19(15)
C14 C13 C12 120.13(16)
C15 C14 C13 120.18(15)
C14 C15 C16 120.60(17)
C15 C16 C11 119.74(16)
C26 C21 C22 119.47(14)
C26 C21 P 120.66(12)
C22 C21 P 119.81(12)
C23 C22 C21 119.87(17)
C24 C23 C22 120.38(19)
C23 C24 C25 120.24(16)
C24 C25 C26 120.20(18)
C25 C26 C21 119.84(18)
C36 C31 C32 119.44(13)
C36 C31 P 120.76(11)
C32 C31 P 119.59(11)
C33 C32 C31 120.02(14)
C34 C33 C32 120.13(15)
C35 C34 C33 120.23(15)
C34 C35 C36 120.14(16)
C35 C36 C31 120.03(15)
C4S O1S C1S 105.91(17)
O1S C1S C2S 104.9(2)
C1S C2S C3S 103.23(17)
C4S C3S C2S 104.31(17)
O1S C4S C3S 107.90(17)

loop_
_geom_bond_atom_site_label_1
_geom_bond_atom_site_label_2
_geom_bond_distance
Ge C1 2.0460(13)
Ge B 2.0786(17)
P C31 1.8023(14)
P C21 1.8077(14)
P C11 1.8087(14)
P C1 1.8164(13)
C1 C2 1.5404(19)
C1 C3 1.5453(18)
C11 C12 1.394(2)
C11 C16 1.397(2)
C12 C13 1.390(2)
C13 C14 1.378(3)
C14 C15 1.372(3)
C15 C16 1.391(2)
C21 C26 1.393(2)
C21 C22 1.398(2)
C22 C23 1.386(2)
C23 C24 1.375(3)
C24 C25 1.383(3)
C25 C26 1.389(2)
C31 C36 1.391(2)
C31 C32 1.399(2)
C32 C33 1.385(2)
C33 C34 1.383(3)
C34 C35 1.381(3)
C35 C36 1.390(2)
O1S C4S 1.393(3)
O1S C1S 1.426(3)
C1S C2S 1.508(3)
C2S C3S 1.512(3)
C3S C4S 1.507(3)

loop_
_geom_torsion_atom_site_label_1
_geom_torsion_atom_site_label_2
_geom_torsion_atom_site_label_3
_geom_torsion_atom_site_label_4
_geom_torsion
C31 P C1 C2 -154.65(10)
C21 P C1 C2 85.46(11)
C11 P C1 C2 -33.99(12)
C31 P C1 C3 81.99(11)
C21 P C1 C3 -37.90(12)
C11 P C1 C3 -157.35(10)
C31 P C1 Ge -33.51(9)
C21 P C1 Ge -153.40(7)
C11 P C1 Ge 87.15(8)
C31 P C11 C12 75.87(13)
C21 P C11 C12 -169.09(12)
C1 P C11 C12 -45.86(14)
C31 P C11 C16 -102.70(13)
C21 P C11 C16 12.34(14)
C1 P C11 C16 135.57(12)
C16 C11 C12 C13 0.3(2)
P C11 C12 C13 -178.23(12)
C11 C12 C13 C14 0.6(2)
C12 C13 C14 C15 -1.3(3)
C13 C14 C15 C16 1.1(3)
C14 C15 C16 C11 -0.1(3)
C12 C11 C16 C15 -0.6(2)
P C11 C16 C15 177.99(14)
C31 P C21 C26 20.86(14)
C11 P C21 C26 -95.13(13)
C1 P C21 C26 142.61(12)
C31 P C21 C22 -161.93(12)
C11 P C21 C22 82.07(13)
C1 P C21 C22 -40.19(14)
C26 C21 C22 C23 -0.5(2)
P C21 C22 C23 -177.77(13)
C21 C22 C23 C24 0.1(3)
C22 C23 C24 C25 0.5(3)
C23 C24 C25 C26 -0.7(3)
C24 C25 C26 C21 0.3(3)
C22 C21 C26 C25 0.3(2)
P C21 C26 C25 177.54(13)
C21 P C31 C36 -130.46(13)
C11 P C31 C36 -15.95(14)
C1 P C31 C36 106.30(13)
C21 P C31 C32 54.73(13)
C11 P C31 C32 169.23(12)
C1 P C31 C32 -68.51(13)
C36 C31 C32 C33 -0.7(2)
P C31 C32 C33 174.22(12)
C31 C32 C33 C34 1.3(3)
C32 C33 C34 C35 -1.2(3)
C33 C34 C35 C36 0.5(3)
C34 C35 C36 C31 0.1(3)
C32 C31 C36 C35 0.0(2)
P C31 C36 C35 -174.85(14)
C4S O1S C1S C2S -38.3(3)
O1S C1S C2S C3S 30.4(3)
C1S C2S C3S C4S -12.0(3)
C1S O1S C4S C3S 30.7(3)
C2S C3S C4S O1S -10.7(3)
